data_4313127
loop_
_publ_author_name
'Ra\'ul Chiozzone'
'Ricardo Gonz\'alez'
'Carlos Kremer'
'Giovanni De Munno'
'Donatella Armentano'
'Francesc Lloret'
'Miguel Julve'
'Juan Faus'

_publ_section_title
;
 Heterobimetallic Oxalato-Bridged MIIReIV Complexes (M = Mn, Fe, Co, Ni):
 Synthesis, Crystal Structure, and Magnetic Properties
;
_journal_name_full 'Inorganic Chemistry'
_journal_page_first 1064
_journal_page_last 1069
_journal_paper_doi 10.1021/ic0205942
_journal_volume 42
_journal_year 2003
_chemical_formula_sum 'C32 H27 Cl4 Co N5 O4 Re'
_chemical_formula_weight 932.52
_chemical_name_systematic
; 
 ? 
;
_space_group_IT_number 14
_symmetry_cell_setting monoclinic
_symmetry_space_group_name_Hall '-P 2ybc'
_symmetry_space_group_name_H-M 'P 1 21/c 1'
_atom_sites_solution_hydrogens geom
_atom_sites_solution_primary patterson
_atom_sites_solution_secondary difmap
_audit_creation_method SHELXL-97
_cell_angle_alpha 90.00
_cell_angle_beta 112.33(2)
_cell_angle_gamma 90.00
_cell_formula_units_Z 4
_cell_length_a 15.988(4)
_cell_length_b 12.665(2)
_cell_length_c 18.693(5)
_cell_measurement_temperature 293(2)
_cell_volume 3501.3(15)
_computing_structure_refinement 'SHELXL-97 (Sheldrick, 1997)'
_computing_structure_solution 'SHELXS-97 (Sheldrick, 1990)'
_diffrn_ambient_temperature 293(2)
_diffrn_measured_fraction_theta_full 1.000
_diffrn_measured_fraction_theta_max 1.000
_diffrn_radiation_monochromator graphite
_diffrn_radiation_source 'fine-focus sealed tube'
_diffrn_radiation_type MoK\a
_diffrn_radiation_wavelength 0.71073
_diffrn_reflns_av_R_equivalents 0.0369
_diffrn_reflns_av_sigmaI/netI 0.1586
_diffrn_reflns_limit_h_max 17
_diffrn_reflns_limit_h_min -19
_diffrn_reflns_limit_k_max 15
_diffrn_reflns_limit_k_min 0
_diffrn_reflns_limit_l_max 22
_diffrn_reflns_limit_l_min 0
_diffrn_reflns_number 6724
_diffrn_reflns_theta_full 25.05
_diffrn_reflns_theta_max 25.05
_diffrn_reflns_theta_min 1.99
_exptl_absorpt_coefficient_mu 4.277
_exptl_absorpt_correction_T_max 0.7260
_exptl_absorpt_correction_T_min 0.6505
_exptl_crystal_density_diffrn 1.769
_exptl_crystal_density_method 'not measured'
_exptl_crystal_F_000 1824
_exptl_crystal_size_max 0.11
_exptl_crystal_size_mid 0.09
_exptl_crystal_size_min 0.08
_refine_diff_density_max 1.562
_refine_diff_density_min -1.144
_refine_diff_density_rms 0.217
_refine_ls_extinction_method none
_refine_ls_goodness_of_fit_ref 1.063
_refine_ls_hydrogen_treatment mixed
_refine_ls_matrix_type full
_refine_ls_number_parameters 284
_refine_ls_number_reflns 6185
_refine_ls_number_restraints 0
_refine_ls_restrained_S_all 1.063
_refine_ls_R_factor_all 0.1476
_refine_ls_R_factor_gt 0.0746
_refine_ls_shift/su_max 0.000
_refine_ls_shift/su_mean 0.000
_refine_ls_structure_factor_coef Fsqd
_refine_ls_weighting_details 'calc w=1/[\s^2^(Fo^2^)+(0.0589P)^2^+0.0000P] where P=(Fo^2^+2Fc^2^)/3'
_refine_ls_weighting_scheme calc
_refine_ls_wR_factor_gt 0.1427
_refine_ls_wR_factor_ref 0.1934
_reflns_number_gt 2868
_reflns_number_total 6185
_reflns_threshold_expression >2sigma(I)
_cod_data_source_file ic0205942_s1_2.cif
_cod_data_source_block 3
_cod_original_cell_volume 3501.3(14)
_cod_database_code 4313127

loop_
_symmetry_equiv_pos_as_xyz
'x, y, z'
'-x, y+1/2, -z+1/2'
'-x, -y, -z'
'x, -y-1/2, z-1/2'

loop_
_atom_site_label
_atom_site_type_symbol
_atom_site_fract_x
_atom_site_fract_y
_atom_site_fract_z
_atom_site_U_iso_or_equiv
_atom_site_adp_type
_atom_site_occupancy
_atom_site_symmetry_multiplicity
_atom_site_calc_flag
_atom_site_refinement_flags
_atom_site_disorder_assembly
_atom_site_disorder_group
Re1 Re 0.27686(5) 0.15005(5) 0.04925(4) 0.0408(2) Uani 1 1 d . . .
Cl1 Cl 0.3769(3) 0.0358(3) 0.0262(3) 0.0579(12) Uani 1 1 d . . .
Cl2 Cl 0.2075(4) 0.0214(4) 0.0945(3) 0.0769(16) Uani 1 1 d . . .
Cl3 Cl 0.1735(3) 0.1261(4) -0.0773(2) 0.0606(13) Uani 1 1 d . . .
Cl4 Cl 0.3847(3) 0.1915(4) 0.1732(3) 0.0730(15) Uani 1 1 d . . .
O1 O 0.3238(7) 0.2798(8) 0.0109(6) 0.046(3) Uani 1 1 d . . .
O2 O 0.1961(8) 0.2686(8) 0.0653(6) 0.049(3) Uani 1 1 d . . .
C1 C 0.2952(10) 0.3694(12) 0.0246(8) 0.039(4) Uani 1 1 d . . .
C2 C 0.2155(11) 0.3620(13) 0.0541(8) 0.043(4) Uani 1 1 d . . .
O3 O 0.3196(7) 0.4565(8) 0.0144(6) 0.049(3) Uani 1 1 d . . .
O4 O 0.1799(7) 0.4434(8) 0.0637(6) 0.037(3) Uani 1 1 d . . .
Co1 Co 0.24616(14) 0.58702(17) 0.04301(12) 0.0403(6) Uani 1 1 d . . .
N1 N 0.3133(8) 0.5713(9) 0.1675(7) 0.039(3) Uani 1 1 d . . .
N2 N 0.1669(8) 0.6861(9) 0.0800(7) 0.036(3) Uani 1 1 d . . .
C3 C 0.3951(12) 0.5277(13) 0.2119(10) 0.054(5) Uiso 1 1 d . . .
C4 C 0.4100(15) 0.5023(16) 0.2903(12) 0.080(6) Uiso 1 1 d . . .
H4A H 0.4639 0.4691 0.3204 0.096 Uiso 1 1 calc R . .
C5 C 0.3524(12) 0.5231(13) 0.3212(10) 0.057(5) Uiso 1 1 d . . .
H5A H 0.3655 0.5045 0.3724 0.068 Uiso 1 1 calc R . .
C6 C 0.2674(12) 0.5751(13) 0.2773(10) 0.053(5) Uiso 1 1 d . . .
C7 C 0.2027(12) 0.6079(13) 0.3109(10) 0.056(5) Uiso 1 1 d . . .
H7A H 0.2105 0.5877 0.3609 0.067 Uiso 1 1 calc R . .
C8 C 0.1312(12) 0.6680(13) 0.2684(10) 0.059(5) Uiso 1 1 d . . .
H8A H 0.0915 0.6926 0.2902 0.071 Uiso 1 1 calc R . .
C9 C 0.1160(11) 0.6945(12) 0.1890(9) 0.047(4) Uiso 1 1 d . . .
C10 C 0.0467(12) 0.7610(13) 0.1454(10) 0.056(5) Uiso 1 1 d . . .
H10A H 0.0046 0.7832 0.1655 0.068 Uiso 1 1 calc R . .
C11 C 0.0382(14) 0.7948(15) 0.0736(11) 0.073(6) Uiso 1 1 d . . .
H11A H -0.0082 0.8405 0.0455 0.088 Uiso 1 1 calc R . .
C12 C 0.1020(11) 0.7589(12) 0.0424(9) 0.042(4) Uiso 1 1 d . . .
C13 C 0.1754(10) 0.6599(12) 0.1553(8) 0.039(4) Uiso 1 1 d . . .
C14 C 0.2540(11) 0.5985(12) 0.2001(9) 0.044(4) Uiso 1 1 d . . .
C15 C 0.4617(13) 0.4987(15) 0.1772(11) 0.077(6) Uiso 1 1 d . . .
H15A H 0.4400 0.5219 0.1244 0.116 Uiso 1 1 calc R . .
H15B H 0.4695 0.4235 0.1791 0.116 Uiso 1 1 calc R . .
H15C H 0.5186 0.5320 0.2058 0.116 Uiso 1 1 calc R . .
C16 C 0.0953(13) 0.7965(15) -0.0333(10) 0.068(5) Uiso 1 1 d . . .
H16A H 0.1431 0.7661 -0.0458 0.102 Uiso 1 1 calc R . .
H16B H 0.1004 0.8720 -0.0324 0.102 Uiso 1 1 calc R . .
H16C H 0.0379 0.7760 -0.0716 0.102 Uiso 1 1 calc R . .
N3 N 0.1766(7) 0.5828(9) -0.0801(7) 0.031(3) Uani 1 1 d . . .
N4 N 0.3267(9) 0.6888(10) 0.0057(7) 0.042(3) Uani 1 1 d . . .
C17 C 0.0984(11) 0.5376(13) -0.1218(9) 0.048(4) Uiso 1 1 d . . .
C18 C 0.0805(14) 0.5168(15) -0.2010(12) 0.074(6) Uiso 1 1 d . . .
H18A H 0.0249 0.4877 -0.2314 0.089 Uiso 1 1 calc R . .
C19 C 0.1414(13) 0.5377(14) -0.2341(11) 0.067(5) Uiso 1 1 d . . .
H19A H 0.1288 0.5189 -0.2852 0.081 Uiso 1 1 calc R . .
C20 C 0.2241(11) 0.5882(12) -0.1901(9) 0.044(4) Uiso 1 1 d . . .
C21 C 0.2861(13) 0.6209(14) -0.2229(12) 0.071(6) Uiso 1 1 d . . .
H21A H 0.2757 0.6067 -0.2744 0.085 Uiso 1 1 calc R . .
C22 C 0.3607(13) 0.6734(14) -0.1775(10) 0.064(5) Uiso 1 1 d . . .
H22A H 0.4024 0.6933 -0.1987 0.077 Uiso 1 1 calc R . .
C23 C 0.3794(10) 0.7000(11) -0.0989(8) 0.038(4) Uiso 1 1 d . . .
C24 C 0.4527(11) 0.7584(13) -0.0511(9) 0.052(4) Uiso 1 1 d . . .
H24A H 0.4960 0.7810 -0.0697 0.062 Uiso 1 1 calc R . .
C25 C 0.4626(13) 0.7833(14) 0.0220(10) 0.062(5) Uiso 1 1 d . . .
H25A H 0.5119 0.8232 0.0531 0.074 Uiso 1 1 calc R . .
C26 C 0.3971(11) 0.7480(12) 0.0513(9) 0.042(4) Uiso 1 1 d . . .
C27 C 0.3181(10) 0.6656(12) -0.0667(9) 0.040(4) Uiso 1 1 d . . .
C28 C 0.2343(10) 0.6064(11) -0.1138(8) 0.036(4) Uiso 1 1 d . . .
C29 C 0.4040(12) 0.7839(14) 0.1304(10) 0.061(5) Uiso 1 1 d . . .
H29A H 0.3552 0.7540 0.1417 0.092 Uiso 1 1 calc R . .
H29B H 0.4005 0.8595 0.1312 0.092 Uiso 1 1 calc R . .
H29C H 0.4606 0.7611 0.1685 0.092 Uiso 1 1 calc R . .
C30 C 0.0300(12) 0.5177(14) -0.0881(10) 0.065(5) Uiso 1 1 d . . .
H30A H 0.0543 0.5366 -0.0343 0.098 Uiso 1 1 calc R . .
H30B H 0.0141 0.4442 -0.0932 0.098 Uiso 1 1 calc R . .
H30C H -0.0229 0.5593 -0.1147 0.098 Uiso 1 1 calc R . .
C31 C -0.2417(16) 0.743(2) 0.2177(15) 0.146(13) Uani 1 1 d . . .
H31A H -0.2690 0.7269 0.2542 0.219 Uiso 1 1 calc R . .
H31B H -0.2539 0.6866 0.1807 0.219 Uiso 1 1 calc R . .
H31C H -0.2664 0.8075 0.1914 0.219 Uiso 1 1 calc R . .
C32 C -0.1418(19) 0.754(2) 0.2595(15) 0.092(8) Uani 1 1 d . . .
N5 N -0.0695(17) 0.763(3) 0.2810(14) 0.146(11) Uani 1 1 d . . .

loop_
_atom_site_aniso_label
_atom_site_aniso_U_11
_atom_site_aniso_U_22
_atom_site_aniso_U_33
_atom_site_aniso_U_23
_atom_site_aniso_U_13
_atom_site_aniso_U_12
Re1 0.0427(4) 0.0390(4) 0.0415(4) 0.0017(3) 0.0169(3) 0.0018(3)
Cl1 0.059(3) 0.050(3) 0.065(3) 0.003(2) 0.023(2) 0.015(2)
Cl2 0.106(5) 0.059(3) 0.083(4) 0.004(3) 0.055(4) -0.021(3)
Cl3 0.044(3) 0.085(3) 0.041(2) -0.004(2) 0.002(2) 0.007(2)
Cl4 0.064(3) 0.098(4) 0.044(3) -0.014(3) 0.007(2) 0.003(3)
O1 0.048(7) 0.033(6) 0.068(8) 0.005(5) 0.033(6) 0.003(5)
O2 0.058(8) 0.049(7) 0.052(7) 0.010(6) 0.035(6) 0.004(6)
C1 0.039(10) 0.047(10) 0.034(8) 0.001(7) 0.015(8) -0.015(8)
C2 0.052(11) 0.041(9) 0.029(8) -0.004(8) 0.007(8) -0.024(9)
O3 0.045(7) 0.039(6) 0.067(8) 0.008(6) 0.027(6) 0.001(5)
O4 0.032(6) 0.031(6) 0.055(7) 0.000(5) 0.023(5) -0.005(5)
Co1 0.0368(13) 0.0453(12) 0.0415(13) -0.0034(10) 0.0181(11) -0.0072(10)
N1 0.027(7) 0.045(8) 0.038(7) -0.007(6) 0.004(6) -0.001(6)
N2 0.039(8) 0.036(7) 0.040(7) 0.003(6) 0.021(6) -0.008(6)
N3 0.011(6) 0.038(7) 0.047(8) 0.016(6) 0.014(6) 0.004(5)
N4 0.042(8) 0.047(8) 0.044(8) 0.006(6) 0.024(7) -0.008(7)
C31 0.09(2) 0.22(4) 0.13(3) 0.08(2) 0.05(2) 0.08(2)
C32 0.085(19) 0.100(19) 0.084(18) 0.033(15) 0.025(16) 0.043(18)
N5 0.099(19) 0.23(3) 0.11(2) 0.010(19) 0.030(18) 0.01(2)

loop_
_atom_type_symbol
_atom_type_description
_atom_type_scat_dispersion_real
_atom_type_scat_dispersion_imag
_atom_type_scat_source
C C 0.0033 0.0016 'International Tables Vol C Tables 4.2.6.8 and 6.1.1.4'
H H 0.0000 0.0000 'International Tables Vol C Tables 4.2.6.8 and 6.1.1.4'
N N 0.0061 0.0033 'International Tables Vol C Tables 4.2.6.8 and 6.1.1.4'
O O 0.0106 0.0060 'International Tables Vol C Tables 4.2.6.8 and 6.1.1.4'
Cl Cl 0.1484 0.1585 'International Tables Vol C Tables 4.2.6.8 and 6.1.1.4'
Co Co 0.3494 0.9721 'International Tables Vol C Tables 4.2.6.8 and 6.1.1.4'
Re Re -1.0185 7.2310 'International Tables Vol C Tables 4.2.6.8 and 6.1.1.4'

loop_
_geom_angle_atom_site_label_1
_geom_angle_atom_site_label_2
_geom_angle_atom_site_label_3
_geom_angle
_geom_angle_site_symmetry_1
_geom_angle_site_symmetry_3
_geom_angle_publ_flag
O1 Re1 O2 78.5(4) . . ?
O1 Re1 Cl2 171.1(3) . . ?
O2 Re1 Cl2 92.6(3) . . ?
O1 Re1 Cl1 93.8(3) . . ?
O2 Re1 Cl1 172.3(3) . . ?
Cl2 Re1 Cl1 95.13(18) . . ?
O1 Re1 Cl3 87.8(3) . . ?
O2 Re1 Cl3 90.0(3) . . ?
Cl2 Re1 Cl3 91.49(19) . . ?
Cl1 Re1 Cl3 90.17(16) . . ?
O1 Re1 Cl4 86.4(3) . . ?
O2 Re1 Cl4 87.7(3) . . ?
Cl2 Re1 Cl4 94.0(2) . . ?
Cl1 Re1 Cl4 91.35(17) . . ?
Cl3 Re1 Cl4 174.13(19) . . ?
C1 O1 Re1 115.6(9) . . ?
C2 O2 Re1 116.7(11) . . ?
O3 C1 O1 127.8(15) . . ?
O3 C1 C2 117.6(15) . . ?
O1 C1 C2 114.6(13) . . ?
O4 C2 O2 127.5(15) . . ?
O4 C2 C1 119.1(13) . . ?
O2 C2 C1 113.4(15) . . ?
C1 O3 Co1 114.3(10) . . ?
C2 O4 Co1 112.8(9) . . ?
N2 Co1 N4 105.4(5) . . ?
N2 Co1 N3 103.8(5) . . ?
N4 Co1 N3 78.1(5) . . ?
N2 Co1 N1 79.3(5) . . ?
N4 Co1 N1 107.1(5) . . ?
N3 Co1 N1 173.2(4) . . ?
N2 Co1 O3 168.4(4) . . ?
N4 Co1 O3 86.0(4) . . ?
N3 Co1 O3 80.1(4) . . ?
N1 Co1 O3 95.7(4) . . ?
N2 Co1 O4 92.6(4) . . ?
N4 Co1 O4 161.7(4) . . ?
N3 Co1 O4 94.6(4) . . ?
N1 Co1 O4 79.2(4) . . ?
O3 Co1 O4 76.1(4) . . ?
C14 N1 C3 120.0(14) . . ?
C14 N1 Co1 108.3(10) . . ?
C3 N1 Co1 131.0(11) . . ?
C12 N2 C13 116.1(13) . . ?
C12 N2 Co1 132.6(10) . . ?
C13 N2 Co1 110.6(9) . . ?
N1 C3 C4 117.4(17) . . ?
N1 C3 C15 120.8(16) . . ?
C4 C3 C15 121.5(18) . . ?
C5 C4 C3 123(2) . . ?
C4 C5 C6 121.1(19) . . ?
C14 C6 C5 114.8(16) . . ?
C14 C6 C7 121.6(16) . . ?
C5 C6 C7 123.4(16) . . ?
C8 C7 C6 119.1(17) . . ?
C7 C8 C9 120.6(17) . . ?
C10 C9 C13 117.1(15) . . ?
C10 C9 C8 122.0(16) . . ?
C13 C9 C8 120.7(15) . . ?
C11 C10 C9 121.8(18) . . ?
C10 C11 C12 118.8(19) . . ?
N2 C12 C11 121.8(15) . . ?
N2 C12 C16 118.7(14) . . ?
C11 C12 C16 119.5(16) . . ?
C9 C13 N2 123.8(14) . . ?
C9 C13 C14 119.9(14) . . ?
N2 C13 C14 116.1(13) . . ?
N1 C14 C6 123.3(15) . . ?
N1 C14 C13 118.7(14) . . ?
C6 C14 C13 117.9(15) . . ?
C17 N3 C28 119.1(14) . . ?
C17 N3 Co1 129.1(10) . . ?
C28 N3 Co1 109.4(9) . . ?
C27 N4 C26 120.0(13) . . ?
C27 N4 Co1 110.9(10) . . ?
C26 N4 Co1 126.5(10) . . ?
N3 C17 C18 117.6(16) . . ?
N3 C17 C30 120.6(15) . . ?
C18 C17 C30 121.6(17) . . ?
C19 C18 C17 123(2) . . ?
C18 C19 C20 119.7(19) . . ?
C28 C20 C21 124.6(16) . . ?
C28 C20 C19 112.9(15) . . ?
C21 C20 C19 122.4(17) . . ?
C22 C21 C20 118.1(19) . . ?
C21 C22 C23 123.7(18) . . ?
C24 C23 C27 116.5(15) . . ?
C24 C23 C22 125.9(16) . . ?
C27 C23 C22 117.6(15) . . ?
C25 C24 C23 121.5(17) . . ?
C24 C25 C26 119.6(17) . . ?
N4 C26 C25 119.3(15) . . ?
N4 C26 C29 121.2(14) . . ?
C25 C26 C29 119.4(15) . . ?
N4 C27 C23 123.1(14) . . ?
N4 C27 C28 115.5(13) . . ?
C23 C27 C28 121.3(13) . . ?
N3 C28 C20 127.9(15) . . ?
N3 C28 C27 117.4(13) . . ?
C20 C28 C27 114.6(13) . . ?
N5 C32 C31 171(3) . . ?

loop_
_geom_bond_atom_site_label_1
_geom_bond_atom_site_label_2
_geom_bond_distance
_geom_bond_site_symmetry_2
_geom_bond_publ_flag
Re1 O1 2.047(10) . ?
Re1 O2 2.074(10) . ?
Re1 Cl2 2.306(5) . ?
Re1 Cl1 2.316(4) . ?
Re1 Cl3 2.334(4) . ?
Re1 Cl4 2.363(5) . ?
O1 C1 1.285(17) . ?
O2 C2 1.262(17) . ?
C1 O3 1.210(17) . ?
C1 C2 1.57(2) . ?
C2 O4 1.223(18) . ?
O3 Co1 2.208(11) . ?
O4 Co1 2.211(9) . ?
Co1 N2 2.080(12) . ?
Co1 N4 2.119(12) . ?
Co1 N3 2.143(12) . ?
Co1 N1 2.169(12) . ?
N1 C14 1.353(18) . ?
N1 C3 1.37(2) . ?
N2 C12 1.366(18) . ?
N2 C13 1.402(17) . ?
C3 C4 1.43(2) . ?
C3 C15 1.49(2) . ?
C4 C5 1.29(2) . ?
C5 C6 1.45(2) . ?
C6 C14 1.41(2) . ?
C6 C7 1.46(2) . ?
C7 C8 1.35(2) . ?
C8 C9 1.45(2) . ?
C9 C10 1.38(2) . ?
C9 C13 1.39(2) . ?
C10 C11 1.37(2) . ?
C11 C12 1.43(2) . ?
C12 C16 1.46(2) . ?
C13 C14 1.44(2) . ?
N3 C17 1.326(19) . ?
N3 C28 1.333(17) . ?
N4 C27 1.340(18) . ?
N4 C26 1.351(18) . ?
C17 C18 1.42(2) . ?
C17 C30 1.48(2) . ?
C18 C19 1.36(2) . ?
C19 C20 1.42(2) . ?
C20 C28 1.39(2) . ?
C20 C21 1.41(2) . ?
C21 C22 1.35(2) . ?
C22 C23 1.42(2) . ?
C23 C24 1.39(2) . ?
C23 C27 1.40(2) . ?
C24 C25 1.35(2) . ?
C25 C26 1.42(2) . ?
C26 C29 1.51(2) . ?
C27 C28 1.50(2) . ?
C31 C32 1.50(3) . ?
C32 N5 1.08(3) . ?
